data_4347406
loop_
_publ_author_name
'Jeong, So Yi'
'Lalancette, Roger A.'
'Lin, Huina'
'Lupinska, Patrycja'
'Shipman, Patrick O.'
'John, Alexandra'
'Sheridan, John B.'
'J\"akle, Frieder'

_publ_section_title
;
 &quot;Third-Generation&quot;-Type Functional Tris(2-pyridyl)borate
 Ligands and Their Transition-Metal Complexes.
;
_journal_issue 7
_journal_name_full 'Inorganic chemistry'
_journal_page_first 3605
_journal_page_last 3615
_journal_paper_doi 10.1021/acs.inorgchem.6b00124
_journal_volume 55
_journal_year 2016
_chemical_formula_moiety 'C48 H50 B2 Mg N6 SI2, 5/3(C6 H12)'
_chemical_formula_sum 'C58 H70 B2 Mg N6 Si2'
_chemical_formula_weight 953.31
_space_group_IT_number 2
_space_group_name_Hall '-P 1'
_space_group_name_H-M_alt 'P -1'
_symmetry_cell_setting triclinic
_symmetry_space_group_name_Hall '-P 1'
_symmetry_space_group_name_H-M 'P -1'
_atom_sites_solution_hydrogens geom
_atom_sites_solution_primary direct
_atom_sites_solution_secondary difmap
_audit_creation_method SHELXL-97
_cell_angle_alpha 100.575(4)
_cell_angle_beta 100.809(4)
_cell_angle_gamma 103.320(4)
_cell_formula_units_Z 3
_cell_length_a 9.2521(6)
_cell_length_b 19.3245(13)
_cell_length_c 24.5948(17)
_cell_measurement_reflns_used 9936
_cell_measurement_temperature 100(2)
_cell_measurement_theta_max 67.71
_cell_measurement_theta_min 2.69
_cell_volume 4083.2(5)
_diffrn_ambient_temperature 100(2)
_diffrn_measured_fraction_theta_full 0.845
_diffrn_measured_fraction_theta_max 0.836
_diffrn_measurement_device_type 'Bruker SMART CCD Apex-II area-detector'
_diffrn_measurement_method '\f and \w'
_diffrn_radiation_monochromator graphite
_diffrn_radiation_source 'fine-focus sealed tube'
_diffrn_radiation_type CuK\a
_diffrn_radiation_wavelength 1.54178
_diffrn_reflns_av_R_equivalents 0.0355
_diffrn_reflns_av_sigmaI/netI 0.0593
_diffrn_reflns_Laue_measured_fraction_full 0.845
_diffrn_reflns_Laue_measured_fraction_max 0.836
_diffrn_reflns_limit_h_max 10
_diffrn_reflns_limit_h_min -10
_diffrn_reflns_limit_k_max 22
_diffrn_reflns_limit_k_min -21
_diffrn_reflns_limit_l_max 28
_diffrn_reflns_limit_l_min -28
_diffrn_reflns_number 28201
_diffrn_reflns_point_group_measured_fraction_full 0.845
_diffrn_reflns_point_group_measured_fraction_max 0.836
_diffrn_reflns_theta_full 67.679
_diffrn_reflns_theta_max 68.195
_diffrn_reflns_theta_min 1.882
_diffrn_standards_decay_% 0
_diffrn_standards_number 0
_exptl_absorpt_coefficient_mu 1.024
_exptl_absorpt_correction_T_max 0.8975
_exptl_absorpt_correction_T_min 0.7825
_exptl_absorpt_correction_type numerical
_exptl_absorpt_process_details 'SADABS (Sheldrick, 2008a)'
_exptl_crystal_colour colourless
_exptl_crystal_density_diffrn 1.163
_exptl_crystal_density_method 'not measured'
_exptl_crystal_description Plate
_exptl_crystal_F_000 1530
_exptl_crystal_size_max 0.252
_exptl_crystal_size_mid 0.180
_exptl_crystal_size_min 0.108
_refine_diff_density_max 0.748
_refine_diff_density_min -0.464
_refine_diff_density_rms 0.071
_refine_ls_extinction_coef 0.00020(6)
_refine_ls_extinction_expression Fc^*^=kFc[1+0.001xFc^2^\l^3^/sin(2\q)]^-1/4^
_refine_ls_extinction_method 'SHELXTL (Sheldrick, 2008b)'
_refine_ls_goodness_of_fit_ref 1.045
_refine_ls_hydrogen_treatment constr
_refine_ls_matrix_type full
_refine_ls_number_parameters 944
_refine_ls_number_reflns 12494
_refine_ls_number_restraints 0
_refine_ls_restrained_S_all 1.059
_refine_ls_R_factor_all 0.0850
_refine_ls_R_factor_gt 0.0671
_refine_ls_shift/su_max 0.000
_refine_ls_shift/su_mean 0.000
_refine_ls_structure_factor_coef Fsqd
_refine_ls_weighting_details 'calc w=1/[\s^2^(Fo^2^)+(0.0541P)^2^+11.8474P] where P=(Fo^2^+2Fc^2^)/3'
_refine_ls_weighting_scheme calc
_refine_ls_wR_factor_gt 0.1624
_refine_ls_wR_factor_ref 0.1726
_reflns_Friedel_coverage 0.000
_reflns_number_gt 9569
_reflns_number_total 12494
_reflns_threshold_expression 'I > 2\s(I)'
_cod_data_source_file ic6b00124_si_002.cif
_cod_data_source_block MgTpybSi2
_cod_depositor_comments
;
The following automatic conversions were performed:

data item '_symmetry_cell_setting' value 'Triclinic' was changed to
'triclinic' in accordance with the
/home/saulius/struct/COD-crude-data/automatic-downloads/DataCite-retrospective/ACS/depositions/lib/dictionaries/cif_core.dic
dictionary named 'cif_core.dic' version 2.4.2 last updated on
2011-04-26.

Automatic conversion script
Id: cif_fix_values 6909 2019-04-08 15:41:33Z antanas 

2021-05-16
Z value and formula fixed to values more according to usual
chemical conventions.                 miguel
;
_cod_original_formula_sum 'C174 H210 B6 Mg3 N18 Si6'
_cod_original_formula_weight 2859.93
_cod_original_formula_moiety '3(C48 H50 B2 Mg N6 SI2), 5(C6 H12)'
_cod_original_formula_units_Z 1
_cod_database_code 4347406

loop_
_symmetry_equiv_pos_as_xyz
'x, y, z'
'-x, -y, -z'

loop_
_atom_site_label
_atom_site_type_symbol
_atom_site_fract_x
_atom_site_fract_y
_atom_site_fract_z
_atom_site_U_iso_or_equiv
_atom_site_adp_type
_atom_site_occupancy
_atom_site_site_symmetry_order
_atom_site_calc_flag
_atom_site_refinement_flags_posn
_atom_site_refinement_flags_adp
_atom_site_refinement_flags_occupancy
Mg1 Mg 0.36650(13) 0.35501(7) 0.30945(5) 0.0148(3) Uani 1 1 d . . .
Mg2 Mg 1.0000 1.0000 0.0000 0.0157(4) Uani 1 2 d S . P
Si1 Si 1.06501(12) 0.23130(6) 0.59356(4) 0.0197(2) Uani 1 1 d . . .
Si2 Si -0.30742(12) 0.39938(6) -0.02257(4) 0.0189(2) Uani 1 1 d . . .
Si3 Si 0.35144(13) 0.82899(6) 0.23726(5) 0.0259(3) Uani 1 1 d . . .
N1 N 0.4206(3) 0.25604(17) 0.32227(13) 0.0166(7) Uani 1 1 d . . .
N2 N 0.3584(3) 0.37791(17) 0.39914(12) 0.0158(7) Uani 1 1 d . . .
N3 N 0.6143(3) 0.40619(17) 0.33970(12) 0.0168(7) Uani 1 1 d . . .
N4 N 0.3098(3) 0.45710(17) 0.29743(12) 0.0161(7) Uani 1 1 d . . .
N5 N 0.3585(3) 0.33379(17) 0.22041(12) 0.0154(7) Uani 1 1 d . . .
N6 N 0.1189(3) 0.29961(17) 0.28459(13) 0.0162(7) Uani 1 1 d . . .
N7 N 0.7518(3) 0.95089(17) -0.03026(13) 0.0172(7) Uani 1 1 d . . .
N8 N 1.0089(3) 0.90250(17) 0.03328(13) 0.0176(7) Uani 1 1 d . . .
N9 N 0.9534(3) 1.04528(16) 0.07874(13) 0.0162(7) Uani 1 1 d . . .
B1 B 0.6037(5) 0.3357(2) 0.41906(17) 0.0145(9) Uani 1 1 d . . .
B2 B 0.1058(5) 0.3741(2) 0.20830(17) 0.0151(9) Uani 1 1 d . . .
B3 B 0.7655(5) 0.9158(2) 0.06636(18) 0.0166(9) Uani 1 1 d . . .
C1 C 0.5221(4) 0.2573(2) 0.37086(15) 0.0163(8) Uani 1 1 d . . .
C2 C 0.5526(4) 0.1911(2) 0.37719(16) 0.0205(8) Uani 1 1 d . . .
H2 H 0.6210 0.1904 0.4110 0.025 Uiso 1 1 calc R U .
C3 C 0.4863(4) 0.1267(2) 0.33575(17) 0.0239(9) Uani 1 1 d . . .
H3 H 0.5093 0.0826 0.3409 0.029 Uiso 1 1 calc R U .
C4 C 0.3858(4) 0.1276(2) 0.28649(18) 0.0244(9) Uani 1 1 d . . .
H4 H 0.3393 0.0845 0.2569 0.029 Uiso 1 1 calc R U .
C5 C 0.3558(4) 0.1929(2) 0.28203(16) 0.0181(8) Uani 1 1 d . . .
H5 H 0.2854 0.1938 0.2488 0.022 Uiso 1 1 calc R U .
C6 C 0.4709(4) 0.37082(19) 0.44091(15) 0.0135(7) Uani 1 1 d . . .
C7 C 0.4708(4) 0.3979(2) 0.49758(15) 0.0176(8) Uani 1 1 d . . .
H7 H 0.5507 0.3953 0.5271 0.021 Uiso 1 1 calc R U .
C8 C 0.3575(4) 0.4283(2) 0.51197(16) 0.0185(8) Uani 1 1 d . . .
H8 H 0.3591 0.4461 0.5508 0.022 Uiso 1 1 calc R U .
C9 C 0.2417(4) 0.4323(2) 0.46889(16) 0.0188(8) Uani 1 1 d . . .
H9 H 0.1606 0.4516 0.4773 0.023 Uiso 1 1 calc R U .
C10 C 0.2482(4) 0.4075(2) 0.41359(15) 0.0175(8) Uani 1 1 d . . .
H10 H 0.1708 0.4114 0.3838 0.021 Uiso 1 1 calc R U .
C11 C 0.6903(4) 0.3990(2) 0.39063(15) 0.0149(8) Uani 1 1 d . . .
C12 C 0.8341(4) 0.4495(2) 0.41699(15) 0.0171(8) Uani 1 1 d . . .
H12 H 0.8867 0.4470 0.4533 0.021 Uiso 1 1 calc R U .
C13 C 0.9009(4) 0.5024(2) 0.39166(17) 0.0203(8) Uani 1 1 d . . .
H13 H 0.9973 0.5362 0.4106 0.024 Uiso 1 1 calc R U .
C14 C 0.8254(4) 0.5055(2) 0.33810(17) 0.0234(9) Uani 1 1 d . . .
H14 H 0.8703 0.5394 0.3184 0.028 Uiso 1 1 calc R U .
C15 C 0.6816(4) 0.4571(2) 0.31483(16) 0.0205(8) Uani 1 1 d . . .
H15 H 0.6268 0.4600 0.2789 0.025 Uiso 1 1 calc R U .
C16 C 0.1877(4) 0.4534(2) 0.25473(15) 0.0157(8) Uani 1 1 d . . .
C17 C 0.1289(4) 0.5142(2) 0.25626(16) 0.0203(8) Uani 1 1 d . . .
H17 H 0.0413 0.5114 0.2278 0.024 Uiso 1 1 calc R U .
C18 C 0.1954(4) 0.5782(2) 0.29824(16) 0.0221(9) Uani 1 1 d . . .
H18 H 0.1537 0.6188 0.2988 0.027 Uiso 1 1 calc R U .
C19 C 0.3240(4) 0.5822(2) 0.33959(16) 0.0232(9) Uani 1 1 d . . .
H19 H 0.3746 0.6258 0.3683 0.028 Uiso 1 1 calc R U .
C20 C 0.3749(4) 0.5207(2) 0.33728(16) 0.0194(8) Uani 1 1 d . . .
H20 H 0.4621 0.5229 0.3657 0.023 Uiso 1 1 calc R U .
C21 C 0.2348(4) 0.33931(19) 0.18326(15) 0.0146(8) Uani 1 1 d . . .
C22 C 0.2223(4) 0.3145(2) 0.12476(16) 0.0194(8) Uani 1 1 d . . .
H22 H 0.1364 0.3173 0.0981 0.023 Uiso 1 1 calc R U .
C23 C 0.3321(4) 0.2862(2) 0.10507(16) 0.0205(8) Uani 1 1 d . . .
H23 H 0.3214 0.2694 0.0653 0.025 Uiso 1 1 calc R U .
C24 C 0.4577(4) 0.2825(2) 0.14393(16) 0.0209(8) Uani 1 1 d . . .
H24 H 0.5358 0.2639 0.1317 0.025 Uiso 1 1 calc R U .
C25 C 0.4652(4) 0.3066(2) 0.20048(16) 0.0210(9) Uani 1 1 d . . .
H25 H 0.5508 0.3040 0.2274 0.025 Uiso 1 1 calc R U .
C26 C 0.0254(4) 0.3243(2) 0.24774(15) 0.0147(8) Uani 1 1 d . . .
C27 C -0.1286(4) 0.3122(2) 0.25008(16) 0.0196(8) Uani 1 1 d . . .
H27 H -0.1940 0.3318 0.2264 0.023 Uiso 1 1 calc R U .
C28 C -0.1869(4) 0.2724(2) 0.28608(16) 0.0229(9) Uani 1 1 d . . .
H28 H -0.2912 0.2650 0.2874 0.028 Uiso 1 1 calc R U .
C29 C -0.0922(4) 0.2432(2) 0.32013(16) 0.0183(8) Uani 1 1 d . . .
H29 H -0.1301 0.2132 0.3437 0.022 Uiso 1 1 calc R U .
C30 C 0.0599(4) 0.2595(2) 0.31835(15) 0.0176(8) Uani 1 1 d . . .
H30 H 0.1269 0.2412 0.3425 0.021 Uiso 1 1 calc R U .
C31 C 0.7221(4) 0.3172(2) 0.46962(15) 0.0155(8) Uani 1 1 d . . .
C32 C 0.6820(4) 0.2903(2) 0.51537(15) 0.0171(8) Uani 1 1 d . . .
H32 H 0.5827 0.2884 0.5212 0.021 Uiso 1 1 calc R U .
C33 C 0.7813(4) 0.2661(2) 0.55286(16) 0.0217(9) Uani 1 1 d . . .
H33 H 0.7487 0.2500 0.5839 0.026 Uiso 1 1 calc R U .
C34 C 0.9273(4) 0.2649(2) 0.54595(15) 0.0182(8) Uani 1 1 d . . .
C35 C 0.9680(4) 0.2897(2) 0.49923(16) 0.0189(8) Uani 1 1 d . . .
H35 H 1.0658 0.2896 0.4925 0.023 Uiso 1 1 calc R U .
C36 C 0.8689(4) 0.3144(2) 0.46250(15) 0.0167(8) Uani 1 1 d . . .
H36 H 0.9013 0.3302 0.4313 0.020 Uiso 1 1 calc R U .
C37 C 1.0889(6) 0.1441(3) 0.55395(18) 0.0367(11) Uani 1 1 d . . .
H37A H 1.1655 0.1284 0.5783 0.055 Uiso 1 1 calc R U .
H37B H 1.1228 0.1520 0.5196 0.055 Uiso 1 1 calc R U .
H37C H 0.9909 0.1062 0.5431 0.055 Uiso 1 1 calc R U .
C38 C 0.9905(5) 0.2151(2) 0.65678(17) 0.0293(10) Uani 1 1 d . . .
H38A H 0.8935 0.1765 0.6443 0.044 Uiso 1 1 calc R U .
H38B H 0.9738 0.2603 0.6767 0.044 Uiso 1 1 calc R U .
H38C H 1.0650 0.2000 0.6826 0.044 Uiso 1 1 calc R U .
C39 C 1.2557(5) 0.3009(3) 0.61588(19) 0.0342(11) Uani 1 1 d . . .
H39A H 1.2456 0.3473 0.6365 0.051 Uiso 1 1 calc R U .
H39B H 1.2932 0.3082 0.5821 0.051 Uiso 1 1 calc R U .
H39C H 1.3282 0.2836 0.6408 0.051 Uiso 1 1 calc R U .
C40 C -0.0108(4) 0.3816(2) 0.15227(15) 0.0143(8) Uani 1 1 d . . .
C41 C -0.1466(4) 0.3277(2) 0.12217(15) 0.0161(8) Uani 1 1 d . . .
H41 H -0.1801 0.2868 0.1375 0.019 Uiso 1 1 calc R U .
C42 C -0.2341(4) 0.3319(2) 0.07079(15) 0.0165(8) Uani 1 1 d . . .
H42 H -0.3263 0.2946 0.0528 0.020 Uiso 1 1 calc R U .
C43 C -0.1896(4) 0.3899(2) 0.04494(15) 0.0176(8) Uani 1 1 d . . .
C44 C -0.0521(4) 0.4427(2) 0.07386(16) 0.0192(8) Uani 1 1 d . . .
H44 H -0.0163 0.4825 0.0578 0.023 Uiso 1 1 calc R U .
C45 C 0.0332(4) 0.4385(2) 0.12528(16) 0.0177(8) Uani 1 1 d . . .
H45 H 0.1258 0.4757 0.1431 0.021 Uiso 1 1 calc R U .
C46 C -0.2321(5) 0.3661(2) -0.08533(16) 0.0288(10) Uani 1 1 d . . .
H46A H -0.1217 0.3889 -0.0771 0.043 Uiso 1 1 calc R U .
H46B H -0.2837 0.3791 -0.1190 0.043 Uiso 1 1 calc R U .
H46C H -0.2515 0.3128 -0.0927 0.043 Uiso 1 1 calc R U .
C47 C -0.2995(5) 0.4987(2) -0.01435(17) 0.0253(9) Uani 1 1 d . . .
H47A H -0.3385 0.5154 0.0187 0.038 Uiso 1 1 calc R U .
H47B H -0.3625 0.5053 -0.0488 0.038 Uiso 1 1 calc R U .
H47C H -0.1934 0.5275 -0.0087 0.038 Uiso 1 1 calc R U .
C48 C -0.5085(4) 0.3421(2) -0.03401(18) 0.0308(10) Uani 1 1 d . . .
H48A H -0.5095 0.2906 -0.0381 0.046 Uiso 1 1 calc R U .
H48B H -0.5719 0.3478 -0.0687 0.046 Uiso 1 1 calc R U .
H48C H -0.5492 0.3579 -0.0013 0.046 Uiso 1 1 calc R U .
C49 C 0.6707(4) 0.9143(2) 0.00179(16) 0.0166(8) Uani 1 1 d . . .
C50 C 0.5168(4) 0.8756(2) -0.02312(16) 0.0192(8) Uani 1 1 d . . .
H50 H 0.4609 0.8473 -0.0022 0.023 Uiso 1 1 calc R U .
C51 C 0.4445(4) 0.8776(2) -0.07701(17) 0.0232(9) Uani 1 1 d . . .
H51 H 0.3394 0.8526 -0.0926 0.028 Uiso 1 1 calc R U .
C52 C 0.5289(4) 0.9172(2) -0.10805(17) 0.0244(9) Uani 1 1 d . . .
H52 H 0.4827 0.9204 -0.1450 0.029 Uiso 1 1 calc R U .
C53 C 0.6825(4) 0.9517(2) -0.08337(15) 0.0196(8) Uani 1 1 d . . .
H53 H 0.7416 0.9771 -0.1049 0.023 Uiso 1 1 calc R U .
C54 C 0.8878(4) 0.8690(2) 0.05252(15) 0.0154(8) Uani 1 1 d . . .
C55 C 0.8680(4) 0.7954(2) 0.05424(15) 0.0183(8) Uani 1 1 d . . .
H55 H 0.7820 0.7707 0.0658 0.022 Uiso 1 1 calc R U .
C56 C 0.9705(4) 0.7579(2) 0.03951(16) 0.0225(9) Uani 1 1 d . . .
H56 H 0.9549 0.7079 0.0406 0.027 Uiso 1 1 calc R U .
C57 C 1.0974(4) 0.7945(2) 0.02291(16) 0.0224(9) Uani 1 1 d . . .
H57 H 1.1722 0.7708 0.0140 0.027 Uiso 1 1 calc R U .
C58 C 1.1107(4) 0.8661(2) 0.01986(16) 0.0210(9) Uani 1 1 d . . .
H58 H 1.1954 0.8911 0.0077 0.025 Uiso 1 1 calc R U .
C59 C 0.8556(4) 1.0011(2) 0.10192(15) 0.0166(8) Uani 1 1 d . . .
C60 C 0.8359(4) 1.0320(2) 0.15557(16) 0.0226(9) Uani 1 1 d . . .
H60 H 0.7711 1.0024 0.1731 0.027 Uiso 1 1 calc R U .
C61 C 0.9081(4) 1.1040(2) 0.18332(16) 0.0230(9) Uani 1 1 d . . .
H61 H 0.8925 1.1237 0.2194 0.028 Uiso 1 1 calc R U .
C62 C 1.0036(4) 1.1477(2) 0.15820(17) 0.0231(9) Uani 1 1 d . . .
H62 H 1.0531 1.1977 0.1761 0.028 Uiso 1 1 calc R U .
C63 C 1.0237(4) 1.1157(2) 0.10649(16) 0.0195(8) Uani 1 1 d . . .
H63 H 1.0907 1.1447 0.0893 0.023 Uiso 1 1 calc R U .
C64 C 0.6536(4) 0.8823(2) 0.10497(16) 0.0163(8) Uani 1 1 d . . .
C65 C 0.5148(4) 0.9000(2) 0.10494(16) 0.0201(8) Uani 1 1 d . . .
H65 H 0.4803 0.9253 0.0777 0.024 Uiso 1 1 calc R U .
C66 C 0.4245(4) 0.8826(2) 0.14267(17) 0.0237(9) Uani 1 1 d . . .
H66 H 0.3311 0.8958 0.1402 0.028 Uiso 1 1 calc R U .
C67 C 0.4695(4) 0.8460(2) 0.18407(16) 0.0221(9) Uani 1 1 d . . .
C68 C 0.6089(5) 0.8289(2) 0.18578(16) 0.0238(9) Uani 1 1 d . . .
H68 H 0.6443 0.8047 0.2137 0.029 Uiso 1 1 calc R U .
C69 C 0.6977(4) 0.8466(2) 0.14752(16) 0.0194(8) Uani 1 1 d . . .
H69 H 0.7917 0.8340 0.1504 0.023 Uiso 1 1 calc R U .
C70 C 0.3949(6) 0.9147(3) 0.2923(2) 0.0506(14) Uani 1 1 d . . .
H70A H 0.3301 0.9076 0.3192 0.076 Uiso 1 1 calc R U .
H70B H 0.3749 0.9538 0.2742 0.076 Uiso 1 1 calc R U .
H70C H 0.5028 0.9283 0.3128 0.076 Uiso 1 1 calc R U .
C71 C 0.3962(9) 0.7576(4) 0.2719(3) 0.089(2) Uani 1 1 d . U .
H71A H 0.5046 0.7728 0.2919 0.134 Uiso 1 1 calc R U .
H71B H 0.3749 0.7119 0.2430 0.134 Uiso 1 1 calc R U .
H71C H 0.3330 0.7499 0.2992 0.134 Uiso 1 1 calc R U .
C72 C 0.1449(7) 0.8039(4) 0.2010(3) 0.083(2) Uani 1 1 d . U .
H72A H 0.1184 0.7576 0.1723 0.125 Uiso 1 1 calc R U .
H72B H 0.1241 0.8425 0.1824 0.125 Uiso 1 1 calc R U .
H72C H 0.0835 0.7985 0.2291 0.125 Uiso 1 1 calc R U .
C73 C 0.8397(5) 0.0473(3) 0.3406(2) 0.0400(12) Uani 1 1 d . . .
H73A H 0.8539 0.0813 0.3152 0.048 Uiso 1 1 calc R U .
H73B H 0.7354 0.0412 0.3470 0.048 Uiso 1 1 calc R U .
C74 C 0.8542(5) -0.0267(3) 0.3115(2) 0.0394(12) Uani 1 1 d . . .
H74A H 0.8274 -0.0626 0.3345 0.047 Uiso 1 1 calc R U .
H74B H 0.7818 -0.0445 0.2735 0.047 Uiso 1 1 calc R U .
C75 C 1.0165(6) -0.0202(3) 0.30487(19) 0.0393(12) Uani 1 1 d . . .
H75A H 1.0389 0.0116 0.2784 0.047 Uiso 1 1 calc R U .
H75B H 1.0255 -0.0692 0.2881 0.047 Uiso 1 1 calc R U .
C76 C 1.1325(5) 0.0118(2) 0.3620(2) 0.0349(11) Uani 1 1 d . . .
H76A H 1.1162 -0.0222 0.3872 0.042 Uiso 1 1 calc R U .
H76B H 1.2372 0.0174 0.3561 0.042 Uiso 1 1 calc R U .
C77 C 1.1177(5) 0.0859(3) 0.3903(2) 0.0354(11) Uani 1 1 d . . .
H77A H 1.1905 0.1043 0.4281 0.043 Uiso 1 1 calc R U .
H77B H 1.1442 0.1213 0.3668 0.043 Uiso 1 1 calc R U .
C78 C 0.9560(5) 0.0803(3) 0.3972(2) 0.0378(11) Uani 1 1 d . . .
H78A H 0.9339 0.0496 0.4244 0.045 Uiso 1 1 calc R U .
H78B H 0.9476 0.1297 0.4133 0.045 Uiso 1 1 calc R U .
C79 C 0.4460(5) 0.4210(3) 0.7768(2) 0.0356(11) Uani 1 1 d . . .
H79A H 0.3976 0.4300 0.7404 0.043 Uiso 1 1 calc R U .
H79B H 0.5469 0.4135 0.7739 0.043 Uiso 1 1 calc R U .
C80 C 0.4687(5) 0.4873(3) 0.8248(2) 0.0410(12) Uani 1 1 d . . .
H80A H 0.5300 0.4812 0.8603 0.049 Uiso 1 1 calc R U .
H80B H 0.5263 0.5316 0.8154 0.049 Uiso 1 1 calc R U .
C81 C 0.3173(6) 0.4973(3) 0.8344(2) 0.0424(13) Uani 1 1 d . . .
H81A H 0.2620 0.5099 0.8008 0.051 Uiso 1 1 calc R U .
H81B H 0.3363 0.5385 0.8678 0.051 Uiso 1 1 calc R U .
C82 C 0.2178(6) 0.4283(3) 0.8445(2) 0.0453(13) Uani 1 1 d . . .
H82A H 0.2669 0.4190 0.8808 0.054 Uiso 1 1 calc R U .
H82B H 0.1169 0.4355 0.8477 0.054 Uiso 1 1 calc R U .
C83 C 0.1959(6) 0.3632(3) 0.7964(2) 0.0455(13) Uani 1 1 d . . .
H83A H 0.1356 0.3702 0.7610 0.055 Uiso 1 1 calc R U .
H83B H 0.1369 0.3187 0.8051 0.055 Uiso 1 1 calc R U .
C84 C 0.3465(6) 0.3524(2) 0.7867(2) 0.0388(12) Uani 1 1 d . . .
H84A H 0.3268 0.3113 0.7531 0.047 Uiso 1 1 calc R U .
H84B H 0.4015 0.3394 0.8202 0.047 Uiso 1 1 calc R U .
C85 C 0.5153(8) 0.0749(3) 0.5253(4) 0.091(3) Uani 1 1 d . . .
H85A H 0.4813 0.1195 0.5231 0.109 Uiso 1 1 calc R U .
H85B H 0.5939 0.0864 0.5615 0.109 Uiso 1 1 calc R U .
C86 C 0.5850(9) 0.0591(4) 0.4796(3) 0.082(2) Uani 1 1 d . . .
H86A H 0.6816 0.0979 0.4860 0.099 Uiso 1 1 calc R U .
H86B H 0.5165 0.0603 0.4438 0.099 Uiso 1 1 calc R U .
C87 C 0.6198(6) -0.0152(3) 0.4724(3) 0.0572(15) Uani 1 1 d . . .
H87A H 0.6466 -0.0276 0.4354 0.069 Uiso 1 1 calc R U .
H87B H 0.7092 -0.0122 0.5029 0.069 Uiso 1 1 calc R U .

loop_
_atom_site_aniso_label
_atom_site_aniso_U_11
_atom_site_aniso_U_22
_atom_site_aniso_U_33
_atom_site_aniso_U_23
_atom_site_aniso_U_13
_atom_site_aniso_U_12
Mg1 0.0134(6) 0.0179(7) 0.0127(6) 0.0029(5) 0.0005(5) 0.0062(5)
Mg2 0.0156(8) 0.0156(9) 0.0156(9) 0.0029(7) 0.0035(7) 0.0046(7)
Si1 0.0209(5) 0.0216(6) 0.0178(5) 0.0081(5) 0.0008(5) 0.0085(5)
Si2 0.0188(5) 0.0206(6) 0.0157(5) 0.0068(4) -0.0009(4) 0.0045(5)
Si3 0.0330(6) 0.0192(6) 0.0263(6) 0.0046(5) 0.0158(5) 0.0022(5)
N1 0.0135(15) 0.0182(17) 0.0176(16) 0.0026(14) 0.0026(13) 0.0057(14)
N2 0.0128(15) 0.0196(17) 0.0141(16) 0.0028(14) 0.0024(13) 0.0045(13)
N3 0.0164(15) 0.0191(17) 0.0150(16) 0.0049(14) 0.0026(13) 0.0056(14)
N4 0.0153(15) 0.0188(17) 0.0124(15) 0.0027(14) 0.0001(13) 0.0044(14)
N5 0.0133(15) 0.0188(17) 0.0150(16) 0.0055(14) 0.0045(13) 0.0038(13)
N6 0.0150(15) 0.0146(16) 0.0173(16) 0.0045(13) 0.0002(13) 0.0030(13)
N7 0.0166(15) 0.0151(17) 0.0186(16) 0.0024(14) 0.0017(14) 0.0052(13)
N8 0.0165(15) 0.0184(17) 0.0201(17) 0.0056(14) 0.0063(14) 0.0066(14)
N9 0.0135(15) 0.0150(17) 0.0186(17) 0.0035(14) 0.0043(13) 0.0012(13)
B1 0.0129(19) 0.017(2) 0.014(2) 0.0049(18) 0.0034(18) 0.0044(18)
B2 0.0129(19) 0.017(2) 0.015(2) 0.0044(18) 0.0021(18) 0.0058(18)
B3 0.014(2) 0.016(2) 0.021(2) 0.0071(19) 0.0043(19) 0.0046(18)
C1 0.0138(17) 0.020(2) 0.0184(19) 0.0093(17) 0.0054(16) 0.0062(16)
C2 0.0167(19) 0.022(2) 0.022(2) 0.0063(18) 0.0012(17) 0.0058(17)
C3 0.023(2) 0.016(2) 0.033(2) 0.0069(19) 0.0055(19) 0.0063(18)
C4 0.021(2) 0.016(2) 0.032(2) 0.0016(18) 0.0005(18) 0.0037(17)
C5 0.0146(18) 0.020(2) 0.0175(19) 0.0014(17) 0.0026(16) 0.0032(16)
C6 0.0117(17) 0.0127(19) 0.0152(18) 0.0048(15) 0.0012(15) 0.0017(15)
C7 0.0155(18) 0.016(2) 0.019(2) 0.0054(16) -0.0014(16) 0.0037(16)
C8 0.0209(19) 0.018(2) 0.0150(19) 0.0033(16) 0.0047(17) 0.0030(17)
C9 0.0140(18) 0.017(2) 0.024(2) 0.0009(17) 0.0019(17) 0.0055(16)
C10 0.0123(17) 0.018(2) 0.019(2) 0.0046(17) -0.0022(16) 0.0036(16)
C11 0.0156(18) 0.0155(19) 0.0159(18) 0.0032(16) 0.0040(16) 0.0089(16)
C12 0.0159(18) 0.017(2) 0.0170(19) 0.0014(16) -0.0016(16) 0.0080(16)
C13 0.0131(18) 0.017(2) 0.028(2) 0.0048(18) 0.0043(17) 0.0005(16)
C14 0.019(2) 0.026(2) 0.030(2) 0.0129(19) 0.0084(18) 0.0090(18)
C15 0.0202(19) 0.024(2) 0.020(2) 0.0092(18) 0.0058(17) 0.0074(17)
C16 0.0123(17) 0.017(2) 0.0152(19) 0.0036(16) -0.0010(16) 0.0015(16)
C17 0.0144(18) 0.017(2) 0.024(2) 0.0024(17) -0.0042(17) 0.0019(16)
C18 0.023(2) 0.019(2) 0.026(2) 0.0026(18) 0.0059(18) 0.0116(18)
C19 0.024(2) 0.020(2) 0.020(2) -0.0031(18) 0.0016(18) 0.0032(18)
C20 0.0168(18) 0.023(2) 0.0150(19) 0.0015(17) 0.0008(16) 0.0039(17)
C21 0.0140(17) 0.0096(18) 0.0177(19) 0.0047(16) 0.0010(16) -0.0008(15)
C22 0.0155(18) 0.020(2) 0.018(2) 0.0018(17) -0.0012(16) 0.0014(16)
C23 0.021(2) 0.023(2) 0.018(2) 0.0037(17) 0.0093(17) 0.0045(17)
C24 0.0192(19) 0.024(2) 0.022(2) 0.0047(18) 0.0116(17) 0.0080(17)
C25 0.0132(18) 0.027(2) 0.026(2) 0.0093(18) 0.0030(17) 0.0098(17)
C26 0.0157(18) 0.0116(19) 0.0111(18) -0.0034(15) -0.0034(15) 0.0029(15)
C27 0.0144(18) 0.028(2) 0.020(2) 0.0106(18) 0.0052(16) 0.0094(17)
C28 0.0148(18) 0.032(2) 0.024(2) 0.0085(19) 0.0057(17) 0.0073(18)
C29 0.0202(19) 0.016(2) 0.019(2) 0.0050(16) 0.0061(17) 0.0030(16)
C30 0.0199(19) 0.018(2) 0.0172(19) 0.0067(16) 0.0046(16) 0.0077(16)
C31 0.0150(18) 0.0139(19) 0.0148(19) 0.0017(16) -0.0005(16) 0.0031(16)
C32 0.0156(18) 0.019(2) 0.0184(19) 0.0070(17) 0.0064(16) 0.0044(16)
C33 0.025(2) 0.021(2) 0.020(2) 0.0074(18) 0.0033(18) 0.0088(18)
C34 0.0210(19) 0.015(2) 0.0179(19) 0.0040(16) 0.0005(17) 0.0062(16)
C35 0.0153(18) 0.016(2) 0.021(2) 0.0025(17) -0.0008(17) 0.0025(16)
C36 0.0187(19) 0.017(2) 0.0143(19) 0.0048(16) 0.0021(16) 0.0055(16)
C37 0.052(3) 0.038(3) 0.027(2) 0.012(2) 0.006(2) 0.026(2)
C38 0.033(2) 0.034(3) 0.024(2) 0.013(2) 0.0029(19) 0.014(2)
C39 0.024(2) 0.043(3) 0.033(2) 0.018(2) -0.003(2) 0.006(2)
C40 0.0143(17) 0.018(2) 0.0138(18) 0.0043(16) 0.0060(16) 0.0076(16)
C41 0.0162(18) 0.017(2) 0.0168(19) 0.0064(16) 0.0057(16) 0.0045(16)
C42 0.0136(17) 0.016(2) 0.0147(19) -0.0005(16) -0.0013(16) 0.0023(16)
C43 0.0198(19) 0.017(2) 0.0165(19) 0.0026(16) 0.0027(17) 0.0084(17)
C44 0.0191(19) 0.019(2) 0.020(2) 0.0096(17) 0.0040(17) 0.0042(17)
C45 0.0138(18) 0.018(2) 0.020(2) 0.0034(17) 0.0029(16) 0.0019(16)
C46 0.038(2) 0.030(2) 0.019(2) 0.0077(19) 0.0048(19) 0.011(2)
C47 0.027(2) 0.029(2) 0.023(2) 0.0107(19) 0.0044(18) 0.0113(19)
C48 0.019(2) 0.038(3) 0.030(2) 0.015(2) -0.0047(19) 0.0002(19)
C49 0.0164(18) 0.0111(19) 0.023(2) 0.0033(16) 0.0047(17) 0.0054(15)
C50 0.0170(19) 0.016(2) 0.024(2) 0.0017(17) 0.0070(17) 0.0040(16)
C51 0.0153(19) 0.020(2) 0.029(2) 0.0023(18) -0.0015(18) 0.0025(17)
C52 0.023(2) 0.024(2) 0.021(2) 0.0029(18) -0.0042(18) 0.0075(18)
C53 0.0217(19) 0.022(2) 0.017(2) 0.0057(17) 0.0068(17) 0.0084(17)
C54 0.0142(17) 0.017(2) 0.0117(18) 0.0021(16) -0.0001(15) 0.0019(16)
C55 0.0187(19) 0.017(2) 0.020(2) 0.0059(17) 0.0049(17) 0.0038(16)
C56 0.025(2) 0.017(2) 0.025(2) 0.0047(17) 0.0020(18) 0.0090(17)
C57 0.023(2) 0.024(2) 0.024(2) 0.0061(18) 0.0055(18) 0.0121(18)
C58 0.0198(19) 0.025(2) 0.023(2) 0.0072(18) 0.0100(17) 0.0100(18)
C59 0.0146(18) 0.018(2) 0.0190(19) 0.0067(16) 0.0023(16) 0.0076(16)
C60 0.024(2) 0.025(2) 0.020(2) 0.0043(18) 0.0070(18) 0.0078(18)
C61 0.026(2) 0.025(2) 0.017(2) 0.0033(18) 0.0076(18) 0.0043(18)
C62 0.022(2) 0.016(2) 0.024(2) -0.0018(17) -0.0032(18) 0.0028(17)
C63 0.0202(19) 0.015(2) 0.021(2) 0.0024(17) 0.0028(17) 0.0035(16)
C64 0.0159(18) 0.0134(19) 0.0187(19) 0.0028(16) 0.0080(16) -0.0001(15)
C65 0.0186(19) 0.023(2) 0.021(2) 0.0090(17) 0.0083(17) 0.0042(17)
C66 0.0186(19) 0.025(2) 0.026(2) 0.0015(19) 0.0062(18) 0.0068(18)
C67 0.025(2) 0.014(2) 0.022(2) -0.0004(17) 0.0072(18) -0.0015(17)
C68 0.033(2) 0.018(2) 0.022(2) 0.0087(18) 0.0074(19) 0.0062(18)
C69 0.0202(19) 0.018(2) 0.022(2) 0.0063(17) 0.0073(17) 0.0059(17)
C70 0.053(3) 0.039(3) 0.047(3) -0.013(3) 0.027(3) -0.004(3)
C71 0.126(5) 0.083(4) 0.110(4) 0.056(3) 0.081(4) 0.058(4)
C72 0.055(3) 0.121(5) 0.054(3) 0.003(3) 0.027(3) -0.012(3)
C73 0.037(3) 0.042(3) 0.041(3) 0.007(2) 0.004(2) 0.018(2)
C74 0.044(3) 0.032(3) 0.033(3) 0.003(2) -0.004(2) 0.007(2)
C75 0.060(3) 0.029(3) 0.033(3) 0.008(2) 0.017(2) 0.015(2)
C76 0.033(2) 0.031(3) 0.045(3) 0.012(2) 0.014(2) 0.013(2)
C77 0.038(3) 0.030(3) 0.032(3) 0.003(2) 0.002(2) 0.007(2)
C78 0.041(3) 0.037(3) 0.037(3) 0.003(2) 0.010(2) 0.019(2)
C79 0.032(2) 0.043(3) 0.045(3) 0.024(2) 0.015(2) 0.020(2)
C80 0.040(3) 0.034(3) 0.033(3) 0.010(2) -0.009(2) -0.008(2)
C81 0.079(4) 0.029(3) 0.029(3) 0.008(2) 0.023(3) 0.026(3)
C82 0.062(3) 0.047(3) 0.050(3) 0.026(3) 0.038(3) 0.028(3)
C83 0.046(3) 0.033(3) 0.054(3) 0.015(3) 0.017(3) -0.001(2)
C84 0.065(3) 0.025(3) 0.033(3) 0.010(2) 0.015(2) 0.019(2)
C85 0.091(5) 0.039(4) 0.157(8) 0.025(4) 0.077(5) 0.008(3)
C86 0.090(5) 0.049(4) 0.118(6) 0.039(4) 0.049(5) 0.005(4)
C87 0.049(3) 0.042(3) 0.079(4) 0.014(3) 0.023(3) 0.003(3)

loop_
_atom_type_symbol
_atom_type_description
_atom_type_scat_dispersion_real
_atom_type_scat_dispersion_imag
_atom_type_scat_source
C C 0.0181 0.0091 'International Tables Vol C Tables 4.2.6.8 and 6.1.1.4'
H H 0.0000 0.0000 'International Tables Vol C Tables 4.2.6.8 and 6.1.1.4'
N N 0.0311 0.0180 'International Tables Vol C Tables 4.2.6.8 and 6.1.1.4'
B B 0.0090 0.0039 'International Tables Vol C Tables 4.2.6.8 and 6.1.1.4'
Mg Mg 0.1719 0.1771 'International Tables Vol C Tables 4.2.6.8 and 6.1.1.4'
Si Si 0.2541 0.3302 'International Tables Vol C Tables 4.2.6.8 and 6.1.1.4'

loop_
_geom_angle_atom_site_label_1
_geom_angle_atom_site_label_2
_geom_angle_atom_site_label_3
_geom_angle
_geom_angle_site_symmetry_1
_geom_angle_site_symmetry_3
N5 Mg1 N1 95.79(12) . .
N5 Mg1 N2 175.91(12) . .
N1 Mg1 N2 86.67(12) . .
N5 Mg1 N3 96.90(12) . .
N1 Mg1 N3 85.31(12) . .
N2 Mg1 N3 86.53(12) . .
N5 Mg1 N6 86.51(12) . .
N1 Mg1 N6 91.67(12) . .
N2 Mg1 N6 90.16(12) . .
N3 Mg1 N6 175.65(12) . .
N5 Mg1 N4 84.99(12) . .
N1 Mg1 N4 179.19(13) . .
N2 Mg1 N4 92.54(12) . .
N3 Mg1 N4 94.83(12) . .
N6 Mg1 N4 88.14(11) . .
N9 Mg2 N9 180.00(8) . 2_775
N9 Mg2 N7 86.12(11) . .
N9 Mg2 N7 93.88(11) 2_775 .
N9 Mg2 N7 93.88(11) . 2_775
N9 Mg2 N7 86.12(11) 2_775 2_775
N7 Mg2 N7 180.0 . 2_775
N9 Mg2 N8 93.31(11) . 2_775
N9 Mg2 N8 86.69(11) 2_775 2_775
N7 Mg2 N8 93.09(11) . 2_775
N7 Mg2 N8 86.91(11) 2_775 2_775
N9 Mg2 N8 86.69(11) . .
N9 Mg2 N8 93.31(11) 2_775 .
N7 Mg2 N8 86.91(11) . .
N7 Mg2 N8 93.09(11) 2_775 .
N8 Mg2 N8 180.0 2_775 .
C38 Si1 C37 109.4(2) . .
C38 Si1 C39 110.8(2) . .
C37 Si1 C39 108.1(2) . .
C38 Si1 C34 109.49(18) . .
C37 Si1 C34 109.91(18) . .
C39 Si1 C34 109.06(18) . .
C43 Si2 C48 108.77(18) . .
C43 Si2 C47 107.53(17) . .
C48 Si2 C47 111.06(19) . .
C43 Si2 C46 110.85(17) . .
C48 Si2 C46 108.2(2) . .
C47 Si2 C46 110.46(19) . .
C71 Si3 C70 108.6(3) . .
C71 Si3 C72 111.0(4) . .
C70 Si3 C72 108.0(3) . .
C71 Si3 C67 111.3(2) . .
C70 Si3 C67 108.4(2) . .
C72 Si3 C67 109.4(2) . .
C5 N1 C1 120.2(3) . .
C5 N1 Mg1 120.0(2) . .
C1 N1 Mg1 119.8(2) . .
C10 N2 C6 119.7(3) . .
C10 N2 Mg1 118.2(2) . .
C6 N2 Mg1 121.7(2) . .
C15 N3 C11 119.8(3) . .
C15 N3 Mg1 119.1(2) . .
C11 N3 Mg1 119.4(2) . .
C20 N4 C16 118.8(3) . .
C20 N4 Mg1 120.9(2) . .
C16 N4 Mg1 119.2(2) . .
C25 N5 C21 119.9(3) . .
C25 N5 Mg1 120.3(2) . .
C21 N5 Mg1 119.3(2) . .
C30 N6 C26 119.7(3) . .
C30 N6 Mg1 118.2(2) . .
C26 N6 Mg1 118.9(2) . .
C53 N7 C49 120.0(3) . .
C53 N7 Mg2 118.7(3) . .
C49 N7 Mg2 121.0(2) . .
C58 N8 C54 120.1(3) . .
C58 N8 Mg2 118.2(2) . .
C54 N8 Mg2 119.1(2) . .
C63 N9 C59 120.4(3) . .
C63 N9 Mg2 120.4(3) . .
C59 N9 Mg2 119.2(2) . .
C11 B1 C31 112.7(3) . .
C11 B1 C1 111.2(3) . .
C31 B1 C1 106.0(3) . .
C11 B1 C6 102.4(3) . .
C31 B1 C6 114.6(3) . .
C1 B1 C6 110.1(3) . .
C40 B2 C26 115.4(3) . .
C40 B2 C16 112.4(3) . .
C26 B2 C16 101.7(3) . .
C40 B2 C21 105.3(3) . .
C26 B2 C21 111.1(3) . .
C16 B2 C21 111.1(3) . .
C64 B3 C54 114.2(3) . .
C64 B3 C49 112.9(3) . .
C54 B3 C49 102.4(3) . .
C64 B3 C59 105.9(3) . .
C54 B3 C59 111.2(3) . .
C49 B3 C59 110.3(3) . .
N1 C1 C2 117.5(3) . .
N1 C1 B1 119.5(3) . .
C2 C1 B1 123.0(3) . .
C3 C2 C1 122.1(3) . .
C3 C2 H2 119.0 . .
C1 C2 H2 119.0 . .
C2 C3 C4 119.0(4) . .
C2 C3 H3 120.5 . .
C4 C3 H3 120.5 . .
C5 C4 C3 117.6(4) . .
C5 C4 H4 121.2 . .
C3 C4 H4 121.2 . .
N1 C5 C4 123.7(3) . .
N1 C5 H5 118.2 . .
C4 C5 H5 118.2 . .
N2 C6 C7 118.0(3) . .
N2 C6 B1 116.2(3) . .
C7 C6 B1 125.6(3) . .
C8 C7 C6 121.8(3) . .
C8 C7 H7 119.1 . .
C6 C7 H7 119.1 . .
C7 C8 C9 119.0(3) . .
C7 C8 H8 120.5 . .
C9 C8 H8 120.5 . .
C10 C9 C8 117.7(3) . .
C10 C9 H9 121.2 . .
C8 C9 H9 121.2 . .
N2 C10 C9 123.7(3) . .
N2 C10 H10 118.1 . .
C9 C10 H10 118.1 . .
N3 C11 C12 117.6(3) . .
N3 C11 B1 117.9(3) . .
C12 C11 B1 124.4(3) . .
C13 C12 C11 122.1(3) . .
C13 C12 H12 118.9 . .
C11 C12 H12 118.9 . .
C12 C13 C14 119.1(4) . .
C12 C13 H13 120.4 . .
C14 C13 H13 120.4 . .
C15 C14 C13 116.9(4) . .
C15 C14 H14 121.6 . .
C13 C14 H14 121.6 . .
N3 C15 C14 124.3(3) . .
N3 C15 H15 117.8 . .
C14 C15 H15 117.8 . .
N4 C16 C17 118.5(3) . .
N4 C16 B2 117.7(3) . .
C17 C16 B2 123.4(3) . .
C18 C17 C16 121.6(3) . .
C18 C17 H17 119.2 . .
C16 C17 H17 119.2 . .
C17 C18 C19 119.1(3) . .
C17 C18 H18 120.5 . .
C19 C18 H18 120.5 . .
C20 C19 C18 117.3(4) . .
C20 C19 H19 121.4 . .
C18 C19 H19 121.4 . .
N4 C20 C19 124.6(3) . .
N4 C20 H20 117.7 . .
C19 C20 H20 117.7 . .
N5 C21 C22 117.8(3) . .
N5 C21 B2 119.4(3) . .
C22 C21 B2 122.8(3) . .
C23 C22 C21 121.6(3) . .
C23 C22 H22 119.2 . .
C21 C22 H22 119.2 . .
C22 C23 C24 119.2(3) . .
C22 C23 H23 120.4 . .
C24 C23 H23 120.4 . .
C25 C24 C23 117.5(3) . .
C25 C24 H24 121.2 . .
C23 C24 H24 121.2 . .
N5 C25 C24 124.0(3) . .
N5 C25 H25 118.0 . .
C24 C25 H25 118.0 . .
N6 C26 C27 118.1(3) . .
N6 C26 B2 117.1(3) . .
C27 C26 B2 124.5(3) . .
C28 C27 C26 121.3(3) . .
C28 C27 H27 119.3 . .
C26 C27 H27 119.3 . .
C27 C28 C29 119.4(3) . .
C27 C28 H28 120.3 . .
C29 C28 H28 120.3 . .
C30 C29 C28 117.2(3) . .
C30 C29 H29 121.4 . .
C28 C29 H29 121.4 . .
N6 C30 C29 124.0(3) . .
N6 C30 H30 118.0 . .
C29 C30 H30 118.0 . .
C32 C31 C36 114.5(3) . .
C32 C31 B1 125.2(3) . .
C36 C31 B1 119.2(3) . .
C33 C32 C31 123.0(3) . .
C33 C32 H32 118.5 . .
C31 C32 H32 118.5 . .
C32 C33 C34 121.9(4) . .
C32 C33 H33 119.1 . .
C34 C33 H33 119.1 . .
C33 C34 C35 115.9(3) . .
C33 C34 Si1 124.2(3) . .
C35 C34 Si1 119.8(3) . .
C36 C35 C34 121.7(3) . .
C36 C35 H35 119.1 . .
C34 C35 H35 119.1 . .
C35 C36 C31 122.9(3) . .
C35 C36 H36 118.6 . .
C31 C36 H36 118.6 . .
Si1 C37 H37A 109.5 . .
Si1 C37 H37B 109.5 . .
H37A C37 H37B 109.5 . .
Si1 C37 H37C 109.5 . .
H37A C37 H37C 109.5 . .
H37B C37 H37C 109.5 . .
Si1 C38 H38A 109.5 . .
Si1 C38 H38B 109.5 . .
H38A C38 H38B 109.5 . .
Si1 C38 H38C 109.5 . .
H38A C38 H38C 109.5 . .
H38B C38 H38C 109.5 . .
Si1 C39 H39A 109.5 . .
Si1 C39 H39B 109.5 . .
H39A C39 H39B 109.5 . .
Si1 C39 H39C 109.5 . .
H39A C39 H39C 109.5 . .
H39B C39 H39C 109.5 . .
C41 C40 C45 114.7(3) . .
C41 C40 B2 124.2(3) . .
C45 C40 B2 120.3(3) . .
C42 C41 C40 122.7(3) . .
C42 C41 H41 118.7 . .
C40 C41 H41 118.7 . .
C41 C42 C43 121.8(3) . .
C41 C42 H42 119.1 . .
C43 C42 H42 119.1 . .
C44 C43 C42 115.9(3) . .
C44 C43 Si2 121.0(3) . .
C42 C43 Si2 123.1(3) . .
C45 C44 C43 121.9(4) . .
C45 C44 H44 119.1 . .
C43 C44 H44 119.1 . .
C44 C45 C40 123.0(3) . .
C44 C45 H45 118.5 . .
C40 C45 H45 118.5 . .
Si2 C46 H46A 109.5 . .
Si2 C46 H46B 109.5 . .
H46A C46 H46B 109.5 . .
Si2 C46 H46C 109.5 . .
H46A C46 H46C 109.5 . .
H46B C46 H46C 109.5 . .
Si2 C47 H47A 109.5 . .
Si2 C47 H47B 109.5 . .
H47A C47 H47B 109.5 . .
Si2 C47 H47C 109.5 . .
H47A C47 H47C 109.5 . .
H47B C47 H47C 109.5 . .
Si2 C48 H48A 109.5 . .
Si2 C48 H48B 109.5 . .
H48A C48 H48B 109.5 . .
Si2 C48 H48C 109.5 . .
H48A C48 H48C 109.5 . .
H48B C48 H48C 109.5 . .
N7 C49 C50 118.2(3) . .
N7 C49 B3 116.7(3) . .
C50 C49 B3 125.0(3) . .
C51 C50 C49 121.9(4) . .
C51 C50 H50 119.1 . .
C49 C50 H50 119.1 . .
C50 C51 C52 118.6(4) . .
C50 C51 H51 120.7 . .
C52 C51 H51 120.7 . .
C53 C52 C51 118.1(3) . .
C53 C52 H52 121.0 . .
C51 C52 H52 121.0 . .
N7 C53 C52 123.1(4) . .
N7 C53 H53 118.4 . .
C52 C53 H53 118.4 . .
N8 C54 C55 118.1(3) . .
N8 C54 B3 117.5(3) . .
C55 C54 B3 124.1(3) . .
C56 C55 C54 121.6(4) . .
C56 C55 H55 119.2 . .
C54 C55 H55 119.2 . .
C55 C56 C57 119.1(4) . .
C55 C56 H56 120.4 . .
C57 C56 H56 120.4 . .
C58 C57 C56 117.8(4) . .
C58 C57 H57 121.1 . .
C56 C57 H57 121.1 . .
N8 C58 C57 123.1(4) . .
N8 C58 H58 118.4 . .
C57 C58 H58 118.4 . .
N9 C59 C60 117.2(3) . .
N9 C59 B3 119.8(3) . .
C60 C59 B3 123.0(3) . .
C61 C60 C59 121.8(4) . .
C61 C60 H60 119.1 . .
C59 C60 H60 119.1 . .
C60 C61 C62 119.6(4) . .
C60 C61 H61 120.2 . .
C62 C61 H61 120.2 . .
C63 C62 C61 117.4(4) . .
C63 C62 H62 121.3 . .
C61 C62 H62 121.3 . .
N9 C63 C62 123.6(4) . .
N9 C63 H63 118.2 . .
C62 C63 H63 118.2 . .
C65 C64 C69 114.3(3) . .
C65 C64 B3 120.5(3) . .
C69 C64 B3 124.1(3) . .
C66 C65 C64 123.8(3) . .
C66 C65 H65 118.1 . .
C64 C65 H65 118.1 . .
C65 C66 C67 120.9(4) . .
C65 C66 H66 119.6 . .
C67 C66 H66 119.6 . .
C66 C67 C68 116.5(4) . .
C66 C67 Si3 119.7(3) . .
C68 C67 Si3 123.6(3) . .
C69 C68 C67 121.8(3) . .
C69 C68 H68 119.1 . .
C67 C68 H68 119.1 . .
C68 C69 C64 122.7(3) . .
C68 C69 H69 118.6 . .
C64 C69 H69 118.6 . .
Si3 C70 H70A 109.5 . .
Si3 C70 H70B 109.5 . .
H70A C70 H70B 109.5 . .
Si3 C70 H70C 109.5 . .
H70A C70 H70C 109.5 . .
H70B C70 H70C 109.5 . .
Si3 C71 H71A 109.5 . .
Si3 C71 H71B 109.5 . .
H71A C71 H71B 109.5 . .
Si3 C71 H71C 109.5 . .
H71A C71 H71C 109.5 . .
H71B C71 H71C 109.5 . .
Si3 C72 H72A 109.5 . .
Si3 C72 H72B 109.5 . .
H72A C72 H72B 109.5 . .
Si3 C72 H72C 109.5 . .
H72A C72 H72C 109.5 . .
H72B C72 H72C 109.5 . .
C78 C73 C74 112.2(4) . .
C78 C73 H73A 109.2 . .
C74 C73 H73A 109.2 . .
C78 C73 H73B 109.2 . .
C74 C73 H73B 109.2 . .
H73A C73 H73B 107.9 . .
C75 C74 C73 110.4(4) . .
C75 C74 H74A 109.6 . .
C73 C74 H74A 109.6 . .
C75 C74 H74B 109.6 . .
C73 C74 H74B 109.6 . .
H74A C74 H74B 108.1 . .
C74 C75 C76 111.3(4) . .
C74 C75 H75A 109.4 . .
C76 C75 H75A 109.4 . .
C74 C75 H75B 109.4 . .
C76 C75 H75B 109.4 . .
H75A C75 H75B 108.0 . .
C77 C76 C75 111.0(4) . .
C77 C76 H76A 109.4 . .
C75 C76 H76A 109.4 . .
C77 C76 H76B 109.4 . .
C75 C76 H76B 109.4 . .
H76A C76 H76B 108.0 . .
C78 C77 C76 111.0(4) . .
C78 C77 H77A 109.4 . .
C76 C77 H77A 109.4 . .
C78 C77 H77B 109.4 . .
C76 C77 H77B 109.4 . .
H77A C77 H77B 108.0 . .
C73 C78 C77 111.1(4) . .
C73 C78 H78A 109.4 . .
C77 C78 H78A 109.4 . .
C73 C78 H78B 109.4 . .
C77 C78 H78B 109.4 . .
H78A C78 H78B 108.0 . .
C84 C79 C80 111.5(4) . .
C84 C79 H79A 109.3 . .
C80 C79 H79A 109.3 . .
C84 C79 H79B 109.3 . .
C80 C79 H79B 109.3 . .
H79A C79 H79B 108.0 . .
C81 C80 C79 111.4(4) . .
C81 C80 H80A 109.3 . .
C79 C80 H80A 109.3 . .
C81 C80 H80B 109.3 . .
C79 C80 H80B 109.3 . .
H80A C80 H80B 108.0 . .
C80 C81 C82 111.8(4) . .
C80 C81 H81A 109.3 . .
C82 C81 H81A 109.3 . .
C80 C81 H81B 109.3 . .
C82 C81 H81B 109.3 . .
H81A C81 H81B 107.9 . .
C83 C82 C81 110.7(4) . .
C83 C82 H82A 109.5 . .
C81 C82 H82A 109.5 . .
C83 C82 H82B 109.5 . .
C81 C82 H82B 109.5 . .
H82A C82 H82B 108.1 . .
C82 C83 C84 112.1(4) . .
C82 C83 H83A 109.2 . .
C84 C83 H83A 109.2 . .
C82 C83 H83B 109.2 . .
C84 C83 H83B 109.2 . .
H83A C83 H83B 107.9 . .
C83 C84 C79 111.4(4) . .
C83 C84 H84A 109.3 . .
C79 C84 H84A 109.3 . .
C83 C84 H84B 109.3 . .
C79 C84 H84B 109.3 . .
H84A C84 H84B 108.0 . .
C86 C85 C87 116.0(6) . 2_656
C86 C85 H85A 108.3 . .
C87 C85 H85A 108.3 2_656 .
C86 C85 H85B 108.3 . .
C87 C85 H85B 108.3 2_656 .
H85A C85 H85B 107.4 . .
C85 C86 C87 113.5(6) . .
C85 C86 H86A 108.9 . .
C87 C86 H86A 108.9 . .
C85 C86 H86B 108.9 . .
C87 C86 H86B 108.9 . .
H86A C86 H86B 107.7 . .
C85 C87 C86 111.5(5) 2_656 .
C85 C87 H87A 109.3 2_656 .
C86 C87 H87A 109.3 . .
C85 C87 H87B 109.3 2_656 .
C86 C87 H87B 109.3 . .
H87A C87 H87B 108.0 . .

loop_
_geom_bond_atom_site_label_1
_geom_bond_atom_site_label_2
_geom_bond_distance
_geom_bond_site_symmetry_2
Mg1 N5 2.137(3) .
Mg1 N1 2.147(3) .
Mg1 N2 2.188(3) .
Mg1 N3 2.198(3) .
Mg1 N6 2.207(3) .
Mg1 N4 2.211(3) .
Mg2 N9 2.137(3) .
Mg2 N9 2.137(3) 2_775
Mg2 N7 2.196(3) .
Mg2 N7 2.196(3) 2_775
Mg2 N8 2.200(3) 2_775
Mg2 N8 2.200(3) .
Si1 C38 1.863(4) .
Si1 C37 1.867(4) .
Si1 C39 1.869(4) .
Si1 C34 1.876(3) .
Si2 C43 1.872(4) .
Si2 C48 1.872(4) .
Si2 C47 1.876(4) .
Si2 C46 1.878(4) .
Si3 C71 1.834(6) .
Si3 C70 1.846(5) .
Si3 C72 1.859(6) .
Si3 C67 1.881(4) .
N1 C5 1.351(5) .
N1 C1 1.367(4) .
N2 C10 1.350(5) .
N2 C6 1.369(4) .
N3 C15 1.346(5) .
N3 C11 1.364(4) .
N4 C20 1.352(5) .
N4 C16 1.369(4) .
N5 C25 1.347(5) .
N5 C21 1.362(4) .
N6 C30 1.342(5) .
N6 C26 1.362(4) .
N7 C53 1.348(4) .
N7 C49 1.366(5) .
N8 C58 1.352(5) .
N8 C54 1.370(5) .
N9 C63 1.351(5) .
N9 C59 1.374(5) .
B1 C11 1.643(5) .
B1 C31 1.646(5) .
B1 C1 1.658(6) .
B1 C6 1.660(5) .
B2 C40 1.634(5) .
B2 C26 1.644(5) .
B2 C16 1.651(6) .
B2 C21 1.658(5) .
B3 C64 1.636(5) .
B3 C54 1.648(5) .
B3 C49 1.656(5) .
B3 C59 1.656(6) .
C1 C2 1.402(5) .
C2 C3 1.382(6) .
C2 H2 0.9500 .
C3 C4 1.388(5) .
C3 H3 0.9500 .
C4 C5 1.373(5) .
C4 H4 0.9500 .
C5 H5 0.9500 .
C6 C7 1.396(5) .
C7 C8 1.385(5) .
C7 H7 0.9500 .
C8 C9 1.386(5) .
C8 H8 0.9500 .
C9 C10 1.374(5) .
C9 H9 0.9500 .
C10 H10 0.9500 .
C11 C12 1.411(5) .
C12 C13 1.379(5) .
C12 H12 0.9500 .
C13 C14 1.390(5) .
C13 H13 0.9500 .
C14 C15 1.385(5) .
C14 H14 0.9500 .
C15 H15 0.9500 .
C16 C17 1.400(5) .
C17 C18 1.385(5) .
C17 H17 0.9500 .
C18 C19 1.389(5) .
C18 H18 0.9500 .
C19 C20 1.373(5) .
C19 H19 0.9500 .
C20 H20 0.9500 .
C21 C22 1.404(5) .
C22 C23 1.381(5) .
C22 H22 0.9500 .
C23 C24 1.384(5) .
C23 H23 0.9500 .
C24 C25 1.367(5) .
C24 H24 0.9500 .
C25 H25 0.9500 .
C26 C27 1.404(5) .
C27 C28 1.380(5) .
C27 H27 0.9500 .
C28 C29 1.383(5) .
C28 H28 0.9500 .
C29 C30 1.380(5) .
C29 H29 0.9500 .
C30 H30 0.9500 .
C31 C32 1.398(5) .
C31 C36 1.414(5) .
C32 C33 1.397(5) .
C32 H32 0.9500 .
C33 C34 1.397(5) .
C33 H33 0.9500 .
C34 C35 1.405(5) .
C35 C36 1.391(5) .
C35 H35 0.9500 .
C36 H36 0.9500 .
C37 H37A 0.9800 .
C37 H37B 0.9800 .
C37 H37C 0.9800 .
C38 H38A 0.9800 .
C38 H38B 0.9800 .
C38 H38C 0.9800 .
C39 H39A 0.9800 .
C39 H39B 0.9800 .
C39 H39C 0.9800 .
C40 C41 1.405(5) .
C40 C45 1.407(5) .
C41 C42 1.394(5) .
C41 H41 0.9500 .
C42 C43 1.405(5) .
C42 H42 0.9500 .
C43 C44 1.400(5) .
C44 C45 1.387(5) .
C44 H44 0.9500 .
C45 H45 0.9500 .
C46 H46A 0.9800 .
C46 H46B 0.9800 .
C46 H46C 0.9800 .
C47 H47A 0.9800 .
C47 H47B 0.9800 .
C47 H47C 0.9800 .
C48 H48A 0.9800 .
C48 H48B 0.9800 .
C48 H48C 0.9800 .
C49 C50 1.406(5) .
C50 C51 1.380(5) .
C50 H50 0.9500 .
C51 C52 1.393(6) .
C51 H51 0.9500 .
C52 C53 1.387(5) .
C52 H52 0.9500 .
C53 H53 0.9500 .
C54 C55 1.402(5) .
C55 C56 1.380(5) .
C55 H55 0.9500 .
C56 C57 1.396(6) .
C56 H56 0.9500 .
C57 C58 1.379(5) .
C57 H57 0.9500 .
C58 H58 0.9500 .
C59 C60 1.408(5) .
C60 C61 1.379(6) .
C60 H60 0.9500 .
C61 C62 1.388(6) .
C61 H61 0.9500 .
C62 C63 1.374(5) .
C62 H62 0.9500 .
C63 H63 0.9500 .
C64 C65 1.403(5) .
C64 C69 1.404(5) .
C65 C66 1.396(5) .
C65 H65 0.9500 .
C66 C67 1.397(5) .
C66 H66 0.9500 .
C67 C68 1.399(5) .
C68 C69 1.398(5) .
C68 H68 0.9500 .
C69 H69 0.9500 .
C70 H70A 0.9800 .
C70 H70B 0.9800 .
C70 H70C 0.9800 .
C71 H71A 0.9800 .
C71 H71B 0.9800 .
C71 H71C 0.9800 .
C72 H72A 0.9800 .
C72 H72B 0.9800 .
C72 H72C 0.9800 .
C73 C78 1.517(6) .
C73 C74 1.524(6) .
C73 H73A 0.9900 .
C73 H73B 0.9900 .
C74 C75 1.520(7) .
C74 H74A 0.9900 .
C74 H74B 0.9900 .
C75 C76 1.522(6) .
C75 H75A 0.9900 .
C75 H75B 0.9900 .
C76 C77 1.521(6) .
C76 H76A 0.9900 .
C76 H76B 0.9900 .
C77 C78 1.519(6) .
C77 H77A 0.9900 .
C77 H77B 0.9900 .
C78 H78A 0.9900 .
C78 H78B 0.9900 .
C79 C84 1.516(6) .
C79 C80 1.519(7) .
C79 H79A 0.9900 .
C79 H79B 0.9900 .
C80 C81 1.513(7) .
C80 H80A 0.9900 .
C80 H80B 0.9900 .
C81 C82 1.526(7) .
C81 H81A 0.9900 .
C81 H81B 0.9900 .
C82 C83 1.506(7) .
C82 H82A 0.9900 .
C82 H82B 0.9900 .
C83 C84 1.512(7) .
C83 H83A 0.9900 .
C83 H83B 0.9900 .
C84 H84A 0.9900 .
C84 H84B 0.9900 .
C85 C86 1.417(9) .
C85 C87 1.511(8) 2_656
C85 H85A 0.9900 .
C85 H85B 0.9900 .
C86 C87 1.530(8) .
C86 H86A 0.9900 .
C86 H86B 0.9900 .
C87 C85 1.512(8) 2_656
C87 H87A 0.9900 .
C87 H87B 0.9900 .

loop_
_geom_torsion_atom_site_label_1
_geom_torsion_atom_site_label_2
_geom_torsion_atom_site_label_3
_geom_torsion_atom_site_label_4
_geom_torsion
_geom_torsion_site_symmetry_1
_geom_torsion_site_symmetry_4
C5 N1 C1 C2 -1.1(5) . .
Mg1 N1 C1 C2 179.7(3) . .
C5 N1 C1 B1 178.5(3) . .
Mg1 N1 C1 B1 -0.7(4) . .
C11 B1 C1 N1 -55.0(4) . .
C31 B1 C1 N1 -177.8(3) . .
C6 B1 C1 N1 57.8(4) . .
C11 B1 C1 C2 124.6(4) . .
C31 B1 C1 C2 1.9(5) . .
C6 B1 C1 C2 -122.6(4) . .
N1 C1 C2 C3 1.4(6) . .
B1 C1 C2 C3 -178.2(4) . .
C1 C2 C3 C4 -0.4(6) . .
C2 C3 C4 C5 -0.9(6) . .
C1 N1 C5 C4 -0.2(6) . .
Mg1 N1 C5 C4 179.0(3) . .
C3 C4 C5 N1 1.2(6) . .
C10 N2 C6 C7 -2.8(5) . .
Mg1 N2 C6 C7 169.6(3) . .
C10 N2 C6 B1 -178.5(3) . .
Mg1 N2 C6 B1 -6.2(4) . .
C11 B1 C6 N2 66.1(4) . .
C31 B1 C6 N2 -171.6(3) . .
C1 B1 C6 N2 -52.3(4) . .
C11 B1 C6 C7 -109.3(4) . .
C31 B1 C6 C7 13.0(5) . .
C1 B1 C6 C7 132.3(4) . .
N2 C6 C7 C8 2.7(5) . .
B1 C6 C7 C8 178.0(3) . .
C6 C7 C8 C9 -0.4(6) . .
C7 C8 C9 C10 -1.8(6) . .
C6 N2 C10 C9 0.6(6) . .
Mg1 N2 C10 C9 -172.1(3) . .
C8 C9 C10 N2 1.8(6) . .
C15 N3 C11 C12 4.2(5) . .
Mg1 N3 C11 C12 -160.7(3) . .
C15 N3 C11 B1 -179.6(3) . .
Mg1 N3 C11 B1 15.5(4) . .
C31 B1 C11 N3 163.9(3) . .
C1 B1 C11 N3 45.0(4) . .
C6 B1 C11 N3 -72.6(4) . .
C31 B1 C11 C12 -20.2(5) . .
C1 B1 C11 C12 -139.1(3) . .
C6 B1 C11 C12 103.3(4) . .
N3 C11 C12 C13 -3.1(5) . .
B1 C11 C12 C13 -179.0(3) . .
C11 C12 C13 C14 -0.9(6) . .
C12 C13 C14 C15 3.6(5) . .
C11 N3 C15 C14 -1.5(6) . .
Mg1 N3 C15 C14 163.5(3) . .
C13 C14 C15 N3 -2.5(6) . .
C20 N4 C16 C17 -4.2(5) . .
Mg1 N4 C16 C17 163.9(3) . .
C20 N4 C16 B2 -177.4(3) . .
Mg1 N4 C16 B2 -9.3(4) . .
C40 B2 C16 N4 -167.0(3) . .
C26 B2 C16 N4 69.1(4) . .
C21 B2 C16 N4 -49.3(4) . .
C40 B2 C16 C17 20.2(5) . .
C26 B2 C16 C17 -103.8(4) . .
C21 B2 C16 C17 137.9(4) . .
N4 C16 C17 C18 2.9(6) . .
B2 C16 C17 C18 175.6(4) . .
C16 C17 C18 C19 0.4(6) . .
C17 C18 C19 C20 -2.1(6) . .
C16 N4 C20 C19 2.5(6) . .
Mg1 N4 C20 C19 -165.4(3) . .
C18 C19 C20 N4 0.7(6) . .
C25 N5 C21 C22 1.3(5) . .
Mg1 N5 C21 C22 -170.6(3) . .
C25 N5 C21 B2 -179.0(3) . .
Mg1 N5 C21 B2 9.0(4) . .
C40 B2 C21 N5 172.9(3) . .
C26 B2 C21 N5 -61.5(4) . .
C16 B2 C21 N5 51.0(4) . .
C40 B2 C21 C22 -7.4(5) . .
C26 B2 C21 C22 118.2(4) . .
C16 B2 C21 C22 -129.4(4) . .
N5 C21 C22 C23 -0.7(5) . .
B2 C21 C22 C23 179.6(3) . .
C21 C22 C23 C24 -0.4(6) . .
C22 C23 C24 C25 0.8(6) . .
C21 N5 C25 C24 -0.8(6) . .
Mg1 N5 C25 C24 171.0(3) . .
C23 C24 C25 N5 -0.3(6) . .
C30 N6 C26 C27 5.5(5) . .
Mg1 N6 C26 C27 -153.8(3) . .
C30 N6 C26 B2 179.2(3) . .
Mg1 N6 C26 B2 19.9(4) . .
C40 B2 C26 N6 162.0(3) . .
C16 B2 C26 N6 -76.0(4) . .
C21 B2 C26 N6 42.3(4) . .
C40 B2 C26 C27 -24.8(5) . .
C16 B2 C26 C27 97.2(4) . .
C21 B2 C26 C27 -144.5(3) . .
N6 C26 C27 C28 -4.0(6) . .
B2 C26 C27 C28 -177.1(4) . .
C26 C27 C28 C29 -0.6(6) . .
C27 C28 C29 C30 3.6(6) . .
C26 N6 C30 C29 -2.6(6) . .
Mg1 N6 C30 C29 156.8(3) . .
C28 C29 C30 N6 -2.1(6) . .
C11 B1 C31 C32 153.1(4) . .
C1 B1 C31 C32 -85.0(4) . .
C6 B1 C31 C32 36.6(5) . .
C11 B1 C31 C36 -39.4(5) . .
C1 B1 C31 C36 82.5(4) . .
C6 B1 C31 C36 -155.9(3) . .
C36 C31 C32 C33 3.1(6) . .
B1 C31 C32 C33 171.1(4) . .
C31 C32 C33 C34 -2.1(6) . .
C32 C33 C34 C35 0.2(6) . .
C32 C33 C34 Si1 -178.6(3) . .
C38 Si1 C34 C33 -9.3(4) . .
C37 Si1 C34 C33 111.0(4) . .
C39 Si1 C34 C33 -130.7(4) . .
C38 Si1 C34 C35 171.9(3) . .
C37 Si1 C34 C35 -67.8(4) . .
C39 Si1 C34 C35 50.5(4) . .
C33 C34 C35 C36 0.5(6) . .
Si1 C34 C35 C36 179.4(3) . .
C34 C35 C36 C31 0.7(6) . .
C32 C31 C36 C35 -2.4(6) . .
B1 C31 C36 C35 -171.2(3) . .
C26 B2 C40 C41 -29.9(5) . .
C16 B2 C40 C41 -145.9(3) . .
C21 B2 C40 C41 93.0(4) . .
C26 B2 C40 C45 161.0(3) . .
C16 B2 C40 C45 45.0(4) . .
C21 B2 C40 C45 -76.2(4) . .
C45 C40 C41 C42 -2.5(5) . .
B2 C40 C41 C42 -172.2(3) . .
C40 C41 C42 C43 1.6(6) . .
C41 C42 C43 C44 0.3(5) . .
C41 C42 C43 Si2 -177.6(3) . .
C48 Si2 C43 C44 -159.0(3) . .
C47 Si2 C43 C44 -38.7(4) . .
C46 Si2 C43 C44 82.2(3) . .
C48 Si2 C43 C42 18.8(4) . .
C47 Si2 C43 C42 139.1(3) . .
C46 Si2 C43 C42 -100.0(3) . .
C42 C43 C44 C45 -1.0(5) . .
Si2 C43 C44 C45 177.0(3) . .
C43 C44 C45 C40 -0.1(6) . .
C41 C40 C45 C44 1.8(5) . .
B2 C40 C45 C44 171.9(3) . .
C53 N7 C49 C50 2.7(5) . .
Mg2 N7 C49 C50 -171.4(2) . .
C53 N7 C49 B3 179.6(3) . .
Mg2 N7 C49 B3 5.5(4) . .
C64 B3 C49 N7 170.6(3) . .
C54 B3 C49 N7 -66.1(4) . .
C59 B3 C49 N7 52.3(4) . .
C64 B3 C49 C50 -12.7(5) . .
C54 B3 C49 C50 110.6(4) . .
C59 B3 C49 C50 -131.0(4) . .
N7 C49 C50 C51 -4.1(5) . .
B3 C49 C50 C51 179.2(3) . .
C49 C50 C51 C52 2.3(6) . .
C50 C51 C52 C53 1.0(6) . .
C49 N7 C53 C52 0.6(5) . .
Mg2 N7 C53 C52 174.8(3) . .
C51 C52 C53 N7 -2.5(6) . .
C58 N8 C54 C55 -4.0(5) . .
Mg2 N8 C54 C55 157.6(3) . .
C58 N8 C54 B3 -178.3(3) . .
Mg2 N8 C54 B3 -16.7(4) . .
C64 B3 C54 N8 -164.0(3) . .
C49 B3 C54 N8 73.6(4) . .
C59 B3 C54 N8 -44.2(4) . .
C64 B3 C54 C55 22.1(5) . .
C49 B3 C54 C55 -100.4(4) . .
C59 B3 C54 C55 141.9(3) . .
N8 C54 C55 C56 2.8(5) . .
B3 C54 C55 C56 176.7(3) . .
C54 C55 C56 C57 0.5(6) . .
C55 C56 C57 C58 -2.6(5) . .
C54 N8 C58 C57 1.9(5) . .
Mg2 N8 C58 C57 -159.8(3) . .
C56 C57 C58 N8 1.5(6) . .
C63 N9 C59 C60 -1.4(5) . .
Mg2 N9 C59 C60 176.0(2) . .
C63 N9 C59 B3 177.8(3) . .
Mg2 N9 C59 B3 -4.7(4) . .
C64 B3 C59 N9 -176.8(3) . .
C54 B3 C59 N9 58.6(4) . .
C49 B3 C59 N9 -54.3(4) . .
C64 B3 C59 C60 2.4(4) . .
C54 B3 C59 C60 -122.2(4) . .
C49 B3 C59 C60 124.9(4) . .
N9 C59 C60 C61 1.6(5) . .
B3 C59 C60 C61 -177.6(3) . .
C59 C60 C61 C62 -0.3(6) . .
C60 C61 C62 C63 -1.2(5) . .
C59 N9 C63 C62 -0.1(5) . .
Mg2 N9 C63 C62 -177.6(3) . .
C61 C62 C63 N9 1.5(6) . .
C54 B3 C64 C65 -159.1(3) . .
C49 B3 C64 C65 -42.7(5) . .
C59 B3 C64 C65 78.2(4) . .
C54 B3 C64 C69 33.2(5) . .
C49 B3 C64 C69 149.7(4) . .
C59 B3 C64 C69 -89.5(4) . .
C69 C64 C65 C66 -1.5(6) . .
B3 C64 C65 C66 -170.3(4) . .
C64 C65 C66 C67 0.5(6) . .
C65 C66 C67 C68 0.7(6) . .
C65 C66 C67 Si3 176.0(3) . .
C71 Si3 C67 C66 162.4(4) . .
C70 Si3 C67 C66 -78.1(4) . .
C72 Si3 C67 C66 39.4(4) . .
C71 Si3 C67 C68 -22.6(5) . .
C70 Si3 C67 C68 96.8(4) . .
C72 Si3 C67 C68 -145.6(4) . .
C66 C67 C68 C69 -0.9(6) . .
Si3 C67 C68 C69 -176.0(3) . .
C67 C68 C69 C64 -0.1(6) . .
C65 C64 C69 C68 1.3(6) . .
B3 C64 C69 C68 169.6(4) . .
C78 C73 C74 C75 -54.9(5) . .
C73 C74 C75 C76 55.5(5) . .
C74 C75 C76 C77 -56.7(5) . .
C75 C76 C77 C78 56.2(5) . .
C74 C73 C78 C77 55.0(6) . .
C76 C77 C78 C73 -55.2(5) . .
C84 C79 C80 C81 -54.1(5) . .
C79 C80 C81 C82 54.5(5) . .
C80 C81 C82 C83 -54.8(6) . .
C81 C82 C83 C84 55.1(6) . .
C82 C83 C84 C79 -55.2(5) . .
C80 C79 C84 C83 54.2(5) . .
C87 C85 C86 C87 -48.9(10) 2_656 .
C85 C86 C87 C85 46.7(10) . 2_656
